data_1562309
loop_
_publ_author_name
'Li, Na'
'Mu, Bao'
'Cao, Xinyu'
'Huang, Rudan'

_publ_section_title
;
 The structures and properties of the new two-dimensional
 inorganic--organic hybrid materials based on the molybdate chains
;
_journal_name_full 'Journal of Solid State Chemistry'
_journal_page_first 180
_journal_page_last 186
_journal_paper_doi 10.1016/j.jssc.2014.06.001
_journal_volume 217
_journal_year 2014
_chemical_formula_sum 'C16 H20 Mo6 N6 O22 Zn'
_chemical_formula_weight 1289.39
_space_group_IT_number 2
_space_group_name_Hall '-P 1'
_space_group_name_H-M_alt 'P -1'
_symmetry_cell_setting triclinic
_symmetry_space_group_name_H-M 'P -1'
_atom_sites_solution_hydrogens geom
_atom_sites_solution_primary direct
_atom_sites_solution_secondary difmap
_audit_creation_method SHELXL-97
_cell_angle_alpha 105.897(2)
_cell_angle_beta 91.7150(10)
_cell_angle_gamma 98.7490(10)
_cell_formula_units_Z 1
_cell_length_a 7.6137(6)
_cell_length_b 10.0890(9)
_cell_length_c 10.3272(11)
_cell_measurement_reflns_used 2261
_cell_measurement_temperature 298(2)
_cell_measurement_theta_max 28.608
_cell_measurement_theta_min 3.154
_cell_volume 751.92(12)
_computing_cell_refinement 'Bruker SMART'
_computing_data_collection 'Bruker SMART'
_computing_data_reduction 'Bruker SAINT'
_computing_molecular_graphics 'Bruker SHELXTL'
_computing_publication_material 'Bruker SHELXTL'
_computing_structure_refinement 'SHELXL-97 (Sheldrick, 1997)'
_computing_structure_solution 'SHELXS-97 (Sheldrick, 1990)'
_diffrn_ambient_temperature 298(2)
_diffrn_measured_fraction_theta_full 0.974
_diffrn_measured_fraction_theta_max 0.974
_diffrn_measurement_device_type 'CCD area detector'
_diffrn_measurement_method 'phi and omega scans'
_diffrn_radiation_monochromator graphite
_diffrn_radiation_source 'fine-focus sealed tube'
_diffrn_radiation_type MoK\a
_diffrn_radiation_wavelength 0.71073
_diffrn_reflns_av_R_equivalents 0.0240
_diffrn_reflns_av_sigmaI/netI 0.0507
_diffrn_reflns_limit_h_max 6
_diffrn_reflns_limit_h_min -9
_diffrn_reflns_limit_k_max 11
_diffrn_reflns_limit_k_min -9
_diffrn_reflns_limit_l_max 12
_diffrn_reflns_limit_l_min -10
_diffrn_reflns_number 3717
_diffrn_reflns_theta_full 25.02
_diffrn_reflns_theta_max 25.02
_diffrn_reflns_theta_min 3.16
_exptl_absorpt_coefficient_mu 3.310
_exptl_absorpt_correction_T_max 0.7331
_exptl_absorpt_correction_T_min 0.5872
_exptl_absorpt_correction_type multi-scan
_exptl_absorpt_process_details sadabs
_exptl_crystal_density_diffrn 2.847
_exptl_crystal_density_meas 0
_exptl_crystal_density_method 'not measured'
_exptl_crystal_F_000 616
_exptl_crystal_size_max 0.18
_exptl_crystal_size_mid 0.14
_exptl_crystal_size_min 0.10
_refine_diff_density_max 1.500
_refine_diff_density_min -1.204
_refine_diff_density_rms 0.250
_refine_ls_extinction_method none
_refine_ls_goodness_of_fit_ref 1.104
_refine_ls_hydrogen_treatment mixed
_refine_ls_matrix_type full
_refine_ls_number_parameters 232
_refine_ls_number_reflns 2572
_refine_ls_number_restraints 0
_refine_ls_restrained_S_all 1.104
_refine_ls_R_factor_all 0.0581
_refine_ls_R_factor_gt 0.0431
_refine_ls_shift/su_max 0.000
_refine_ls_shift/su_mean 0.000
_refine_ls_structure_factor_coef Fsqd
_refine_ls_weighting_details 'calc w=1/[\s^2^(Fo^2^)+(0.0719P)^2^+0.2637P] where P=(Fo^2^+2Fc^2^)/3'
_refine_ls_weighting_scheme calc
_refine_ls_wR_factor_gt 0.1107
_refine_ls_wR_factor_ref 0.1243
_reflns_number_gt 2029
_reflns_number_total 2572
_reflns_threshold_expression >2sigma(I)
_cod_data_source_file JSSC-2014-217-180.cif
_cod_data_source_block 4
_cod_depositor_comments
;
The following automatic conversions were performed:

data item '_symmetry_cell_setting' value 'Triclinic' was changed to
'triclinic' in accordance with the built-in table derived from the
CIF Core dictionary named 'cif_core.dic' version 2.4.5 last updated
on 2014-11-21.

Automatic conversion script
Id: cif_fix_values 8369 2020-08-20 11:38:08Z andrius 
;
_cod_original_sg_symbol_H-M P-1
_cod_database_code 1562309

loop_
_symmetry_equiv_pos_as_xyz
'x, y, z'
'-x, -y, -z'

loop_
_atom_site_label
_atom_site_type_symbol
_atom_site_fract_x
_atom_site_fract_y
_atom_site_fract_z
_atom_site_U_iso_or_equiv
_atom_site_adp_type
_atom_site_occupancy
_atom_site_symmetry_multiplicity
_atom_site_calc_flag
_atom_site_refinement_flags
_atom_site_disorder_assembly
_atom_site_disorder_group
Mo1 Mo 0.20079(9) 0.30810(8) 0.86272(7) 0.0152(2) Uani 1 1 d . . .
Mo2 Mo 0.49942(8) 0.59082(8) 0.87872(7) 0.0134(2) Uani 1 1 d . . .
Mo3 Mo -0.00049(8) 0.57621(8) 0.86283(7) 0.0155(2) Uani 1 1 d . . .
Zn1 Zn 0.5000 0.5000 0.5000 0.0195(3) Uani 1 2 d S . .
N1 N 0.3909(9) 0.7416(8) 0.4034(7) 0.0259(17) Uani 1 1 d . . .
H1 H 0.4240 0.7028 0.3251 0.031 Uiso 1 1 calc R . .
N2 N 0.4079(9) 0.6938(8) 0.5135(7) 0.0252(17) Uani 1 1 d . . .
N3 N 0.1913(9) 1.0620(8) 0.1465(7) 0.0254(17) Uani 1 1 d . . .
H3 H 0.1642 1.1041 0.0886 0.031 Uiso 1 1 calc R . .
O1 O 0.2471(7) 0.5373(6) 0.8790(5) 0.0175(13) Uani 1 1 d . . .
O2 O 0.4579(7) 0.3768(6) 0.9066(5) 0.0162(12) Uani 1 1 d . . .
O3 O -0.0173(7) 0.3743(6) 0.9118(5) 0.0155(12) Uani 1 1 d . . .
O4 O 0.1882(8) 0.2656(6) 0.6888(6) 0.0243(14) Uani 1 1 d . . .
O5 O 0.2412(7) 0.4086(6) 1.0871(5) 0.0177(13) Uani 1 1 d . . .
O6 O 0.1742(7) 0.1500(6) 0.8983(6) 0.0235(14) Uani 1 1 d . . .
O7 O 0.5154(7) 0.5303(7) 0.7061(5) 0.0220(14) Uani 1 1 d . . .
O8 O 0.4973(7) 0.7641(7) 0.9052(6) 0.0245(14) Uani 1 1 d . . .
O9 O -0.0493(7) 0.4971(7) 0.6938(6) 0.0269(15) Uani 1 1 d . . .
O10 O 0.0738(7) 0.7459(7) 0.8713(6) 0.0277(15) Uani 1 1 d . . .
O11 O 0.2332(8) 0.4021(7) 0.4887(6) 0.0297(15) Uani 1 1 d . . .
H11B H 0.1604 0.4465 0.4616 0.036 Uiso 1 1 d R . .
H11C H 0.2033 0.3860 0.5623 0.036 Uiso 1 1 d R . .
C1 C 0.3450(12) 0.7858(11) 0.6127(9) 0.031(2) Uani 1 1 d . . .
H1A H 0.3434 0.7816 0.7015 0.038 Uiso 1 1 calc R . .
C2 C 0.2821(13) 0.8889(10) 0.5671(9) 0.031(2) Uani 1 1 d . . .
H2 H 0.2295 0.9622 0.6168 0.038 Uiso 1 1 calc R . .
C3 C 0.3142(11) 0.8595(9) 0.4338(9) 0.0220(19) Uani 1 1 d . . .
C4 C 0.2820(11) 0.9571(10) 0.1082(9) 0.027(2) Uani 1 1 d . . .
H4 H 0.3164 0.9305 0.0205 0.032 Uiso 1 1 calc R . .
C5 C 0.3244(12) 0.8884(10) 0.1999(9) 0.025(2) Uani 1 1 d . . .
H5 H 0.3875 0.8145 0.1740 0.031 Uiso 1 1 calc R . .
C6 C 0.2735(11) 0.9287(9) 0.3310(8) 0.0219(19) Uani 1 1 d . . .
C7 C 0.1824(13) 1.0422(10) 0.3662(10) 0.030(2) Uani 1 1 d . . .
H7 H 0.1506 1.0746 0.4541 0.036 Uiso 1 1 calc R . .
C8 C 0.1406(13) 1.1046(10) 0.2723(10) 0.034(2) Uani 1 1 d . . .
H8 H 0.0761 1.1778 0.2950 0.041 Uiso 1 1 calc R . .

loop_
_atom_site_aniso_label
_atom_site_aniso_U_11
_atom_site_aniso_U_22
_atom_site_aniso_U_33
_atom_site_aniso_U_23
_atom_site_aniso_U_13
_atom_site_aniso_U_12
Mo1 0.0112(4) 0.0176(4) 0.0175(4) 0.0066(3) 0.0005(3) 0.0013(3)
Mo2 0.0077(4) 0.0197(4) 0.0149(4) 0.0088(3) 0.0007(3) 0.0012(3)
Mo3 0.0085(4) 0.0240(5) 0.0188(4) 0.0127(3) 0.0029(3) 0.0041(3)
Zn1 0.0215(7) 0.0241(8) 0.0170(7) 0.0107(6) 0.0033(6) 0.0073(6)
N1 0.027(4) 0.033(5) 0.020(4) 0.009(3) 0.006(3) 0.009(4)
N2 0.025(4) 0.026(4) 0.031(4) 0.016(4) 0.004(3) 0.010(3)
N3 0.023(4) 0.032(5) 0.025(4) 0.013(4) -0.001(3) 0.006(3)
O1 0.011(3) 0.020(3) 0.028(3) 0.015(3) 0.004(2) 0.006(2)
O2 0.008(3) 0.020(3) 0.022(3) 0.007(3) 0.003(2) 0.003(2)
O3 0.006(3) 0.018(3) 0.024(3) 0.010(3) 0.003(2) 0.001(2)
O4 0.023(3) 0.023(4) 0.028(3) 0.013(3) 0.001(3) -0.001(3)
O5 0.007(3) 0.030(4) 0.019(3) 0.011(3) 0.004(2) 0.005(2)
O6 0.018(3) 0.022(4) 0.031(3) 0.010(3) -0.001(3) 0.002(3)
O7 0.015(3) 0.037(4) 0.013(3) 0.006(3) 0.000(2) 0.001(3)
O8 0.017(3) 0.028(4) 0.030(3) 0.010(3) 0.000(3) 0.004(3)
O9 0.019(3) 0.039(4) 0.026(3) 0.012(3) -0.001(3) 0.011(3)
O10 0.018(3) 0.031(4) 0.040(4) 0.020(3) 0.002(3) 0.003(3)
O11 0.024(3) 0.042(4) 0.028(4) 0.017(3) 0.003(3) 0.008(3)
C1 0.034(5) 0.042(6) 0.020(5) 0.012(4) 0.002(4) 0.007(5)
C2 0.048(6) 0.028(6) 0.026(5) 0.011(4) 0.007(4) 0.023(5)
C3 0.018(4) 0.021(5) 0.028(5) 0.007(4) 0.001(4) 0.008(4)
C4 0.023(5) 0.029(6) 0.027(5) 0.011(4) 0.001(4) -0.005(4)
C5 0.027(5) 0.022(5) 0.031(5) 0.009(4) 0.006(4) 0.010(4)
C6 0.019(4) 0.022(5) 0.026(5) 0.010(4) -0.002(4) 0.002(4)
C7 0.039(6) 0.025(5) 0.032(5) 0.013(4) 0.010(4) 0.013(4)
C8 0.039(6) 0.026(6) 0.043(6) 0.018(5) -0.006(5) 0.014(5)

loop_
_atom_type_symbol
_atom_type_description
_atom_type_scat_dispersion_real
_atom_type_scat_dispersion_imag
_atom_type_scat_source
C C 0.0033 0.0016 'International Tables Vol C Tables 4.2.6.8 and 6.1.1.4'
H H 0.0000 0.0000 'International Tables Vol C Tables 4.2.6.8 and 6.1.1.4'
O O 0.0106 0.0060 'International Tables Vol C Tables 4.2.6.8 and 6.1.1.4'
N N 0.0061 0.0033 'International Tables Vol C Tables 4.2.6.8 and 6.1.1.4'
Zn Zn 0.2839 1.4301 'International Tables Vol C Tables 4.2.6.8 and 6.1.1.4'
Mo Mo -1.6832 0.6857 'International Tables Vol C Tables 4.2.6.8 and 6.1.1.4'

loop_
_geom_angle_atom_site_label_1
_geom_angle_atom_site_label_2
_geom_angle_atom_site_label_3
_geom_angle
_geom_angle_site_symmetry_1
_geom_angle_site_symmetry_3
O6 Mo1 O4 104.6(3) . .
O6 Mo1 O3 103.2(3) . .
O4 Mo1 O3 104.7(3) . .
O6 Mo1 O2 102.5(3) . .
O4 Mo1 O2 101.2(2) . .
O3 Mo1 O2 137.2(2) . .
O6 Mo1 O1 164.0(2) . .
O4 Mo1 O1 91.4(2) . .
O3 Mo1 O1 73.2(2) . .
O2 Mo1 O1 72.7(2) . .
O6 Mo1 O5 87.1(3) . .
O4 Mo1 O5 168.0(3) . .
O3 Mo1 O5 75.0(2) . .
O2 Mo1 O5 72.7(2) . .
O1 Mo1 O5 77.0(2) . .
O8 Mo2 O7 103.6(3) . .
O8 Mo2 O1 96.1(3) . .
O7 Mo2 O1 97.7(2) . .
O8 Mo2 O5 100.8(3) . 2_667
O7 Mo2 O5 90.7(2) . 2_667
O1 Mo2 O5 158.8(2) . 2_667
O8 Mo2 O2 90.0(3) . 2_667
O7 Mo2 O2 161.6(3) . 2_667
O1 Mo2 O2 93.0(2) . 2_667
O5 Mo2 O2 74.4(2) 2_667 2_667
O8 Mo2 O2 161.2(2) . .
O7 Mo2 O2 93.7(3) . .
O1 Mo2 O2 74.0(2) . .
O5 Mo2 O2 86.0(2) 2_667 .
O2 Mo2 O2 74.9(2) 2_667 .
O10 Mo3 O9 103.9(3) . .
O10 Mo3 O5 99.0(3) . 2_567
O9 Mo3 O5 98.0(3) . 2_567
O10 Mo3 O1 92.1(3) . .
O9 Mo3 O1 98.8(2) . .
O5 Mo3 O1 157.0(2) 2_567 .
O10 Mo3 O3 158.7(2) . .
O9 Mo3 O3 93.1(3) . .
O5 Mo3 O3 91.1(2) 2_567 .
O1 Mo3 O3 72.4(2) . .
O10 Mo3 O3 91.3(3) . 2_567
O9 Mo3 O3 164.2(3) . 2_567
O5 Mo3 O3 75.0(2) 2_567 2_567
O1 Mo3 O3 84.8(2) . 2_567
O3 Mo3 O3 73.2(2) . 2_567
O7 Zn1 O7 180.000(1) . 2_666
O7 Zn1 O11 89.5(2) . .
O7 Zn1 O11 90.5(2) 2_666 .
O7 Zn1 O11 90.5(2) . 2_666
O7 Zn1 O11 89.5(2) 2_666 2_666
O11 Zn1 O11 180.0 . 2_666
O7 Zn1 N2 86.2(3) . 2_666
O7 Zn1 N2 93.8(3) 2_666 2_666
O11 Zn1 N2 91.0(3) . 2_666
O11 Zn1 N2 89.0(3) 2_666 2_666
O7 Zn1 N2 93.8(3) . .
O7 Zn1 N2 86.2(3) 2_666 .
O11 Zn1 N2 89.0(3) . .
O11 Zn1 N2 91.0(3) 2_666 .
N2 Zn1 N2 180.000(2) 2_666 .
N2 N1 C3 111.1(7) . .
N2 N1 H1 124.5 . .
C3 N1 H1 124.5 . .
C1 N2 N1 104.7(7) . .
C1 N2 Zn1 133.6(6) . .
N1 N2 Zn1 121.6(6) . .
C4 N3 C8 122.2(8) . .
C4 N3 H3 118.9 . .
C8 N3 H3 118.9 . .
Mo2 O1 Mo3 150.8(3) . .
Mo2 O1 Mo1 106.0(2) . .
Mo3 O1 Mo1 102.3(2) . .
Mo1 O2 Mo2 105.6(2) . 2_667
Mo1 O2 Mo2 104.6(2) . .
Mo2 O2 Mo2 105.1(2) 2_667 .
Mo1 O3 Mo3 106.1(2) . .
Mo1 O3 Mo3 103.8(2) . 2_567
Mo3 O3 Mo3 106.8(2) . 2_567
Mo3 O5 Mo2 155.3(3) 2_567 2_667
Mo3 O5 Mo1 102.6(2) 2_567 .
Mo2 O5 Mo1 101.4(2) 2_667 .
Mo2 O7 Zn1 165.2(4) . .
Zn1 O11 H11B 112.7 . .
Zn1 O11 H11C 112.9 . .
H11B O11 H11C 110.5 . .
N2 C1 C2 111.9(8) . .
N2 C1 H1A 124.1 . .
C2 C1 H1A 124.1 . .
C3 C2 C1 105.3(8) . .
C3 C2 H2 127.4 . .
C1 C2 H2 127.4 . .
C2 C3 N1 107.1(8) . .
C2 C3 C6 130.8(8) . .
N1 C3 C6 122.0(8) . .
N3 C4 C5 119.2(8) . .
N3 C4 H4 120.4 . .
C5 C4 H4 120.4 . .
C4 C5 C6 120.3(9) . .
C4 C5 H5 119.9 . .
C6 C5 H5 119.9 . .
C5 C6 C7 117.8(8) . .
C5 C6 C3 123.0(8) . .
C7 C6 C3 119.2(8) . .
C8 C7 C6 119.8(9) . .
C8 C7 H7 120.1 . .
C6 C7 H7 120.1 . .
N3 C8 C7 120.6(9) . .
N3 C8 H8 119.7 . .
C7 C8 H8 119.7 . .

loop_
_geom_bond_atom_site_label_1
_geom_bond_atom_site_label_2
_geom_bond_distance
_geom_bond_site_symmetry_2
Mo1 O6 1.717(6) .
Mo1 O4 1.724(6) .
Mo1 O3 1.914(5) .
Mo1 O2 1.970(5) .
Mo1 O1 2.244(6) .
Mo1 O5 2.251(5) .
Mo2 O8 1.697(6) .
Mo2 O7 1.733(5) .
Mo2 O1 1.915(5) .
Mo2 O5 1.995(5) 2_667
Mo2 O2 2.157(5) 2_667
Mo2 O2 2.232(6) .
Mo3 O10 1.697(6) .
Mo3 O9 1.711(6) .
Mo3 O5 1.936(5) 2_567
Mo3 O1 1.994(5) .
Mo3 O3 2.216(6) .
Mo3 O3 2.238(5) 2_567
Zn1 O7 2.063(5) .
Zn1 O7 2.063(5) 2_666
Zn1 O11 2.104(6) .
Zn1 O11 2.104(6) 2_666
Zn1 N2 2.147(7) 2_666
Zn1 N2 2.147(7) .
N1 N2 1.361(10) .
N1 C3 1.368(11) .
N1 H1 0.8600 .
N2 C1 1.335(12) .
N3 C4 1.327(12) .
N3 C8 1.340(12) .
N3 H3 0.8600 .
O2 Mo2 2.157(5) 2_667
O3 Mo3 2.238(5) 2_567
O5 Mo3 1.936(5) 2_567
O5 Mo2 1.995(5) 2_667
O11 H11B 0.8501 .
O11 H11C 0.8500 .
C1 C2 1.393(13) .
C1 H1A 0.9300 .
C2 C3 1.364(12) .
C2 H2 0.9300 .
C3 C6 1.470(12) .
C4 C5 1.376(12) .
C4 H4 0.9300 .
C5 C6 1.388(12) .
C5 H5 0.9300 .
C6 C7 1.398(13) .
C7 C8 1.346(13) .
C7 H7 0.9300 .
C8 H8 0.9300 .

loop_
_geom_torsion_atom_site_label_1
_geom_torsion_atom_site_label_2
_geom_torsion_atom_site_label_3
_geom_torsion_atom_site_label_4
_geom_torsion
_geom_torsion_site_symmetry_1
_geom_torsion_site_symmetry_2
_geom_torsion_site_symmetry_3
_geom_torsion_site_symmetry_4
C3 N1 N2 C1 -1.6(10) . . . .
C3 N1 N2 Zn1 174.1(6) . . . .
O7 Zn1 N2 C1 -13.2(9) . . . .
O7 Zn1 N2 C1 166.8(9) 2_666 . . .
O11 Zn1 N2 C1 76.2(9) . . . .
O11 Zn1 N2 C1 -103.8(9) 2_666 . . .
N2 Zn1 N2 C1 -105(100) 2_666 . . .
O7 Zn1 N2 N1 172.6(6) . . . .
O7 Zn1 N2 N1 -7.4(6) 2_666 . . .
O11 Zn1 N2 N1 -98.0(6) . . . .
O11 Zn1 N2 N1 82.0(6) 2_666 . . .
N2 Zn1 N2 N1 81(100) 2_666 . . .
O8 Mo2 O1 Mo3 18.5(7) . . . .
O7 Mo2 O1 Mo3 -86.1(7) . . . .
O5 Mo2 O1 Mo3 161.5(5) 2_667 . . .
O2 Mo2 O1 Mo3 108.9(6) 2_667 . . .
O2 Mo2 O1 Mo3 -177.8(7) . . . .
O8 Mo2 O1 Mo1 -175.4(3) . . . .
O7 Mo2 O1 Mo1 80.0(3) . . . .
O5 Mo2 O1 Mo1 -32.5(8) 2_667 . . .
O2 Mo2 O1 Mo1 -85.0(2) 2_667 . . .
O2 Mo2 O1 Mo1 -11.7(2) . . . .
O10 Mo3 O1 Mo2 -11.5(7) . . . .
O9 Mo3 O1 Mo2 92.9(7) . . . .
O5 Mo3 O1 Mo2 -130.6(7) 2_567 . . .
O3 Mo3 O1 Mo2 -176.6(7) . . . .
O3 Mo3 O1 Mo2 -102.6(6) 2_567 . . .
O10 Mo3 O1 Mo1 -177.8(3) . . . .
O9 Mo3 O1 Mo1 -73.4(3) . . . .
O5 Mo3 O1 Mo1 63.1(7) 2_567 . . .
O3 Mo3 O1 Mo1 17.1(2) . . . .
O3 Mo3 O1 Mo1 91.1(2) 2_567 . . .
O6 Mo1 O1 Mo2 88.1(8) . . . .
O4 Mo1 O1 Mo2 -88.0(3) . . . .
O3 Mo1 O1 Mo2 167.1(3) . . . .
O2 Mo1 O1 Mo2 13.3(2) . . . .
O5 Mo1 O1 Mo2 89.1(3) . . . .
O6 Mo1 O1 Mo3 -98.8(8) . . . .
O4 Mo1 O1 Mo3 85.1(3) . . . .
O3 Mo1 O1 Mo3 -19.8(2) . . . .
O2 Mo1 O1 Mo3 -173.5(3) . . . .
O5 Mo1 O1 Mo3 -97.8(2) . . . .
O6 Mo1 O2 Mo2 -64.9(3) . . . 2_667
O4 Mo1 O2 Mo2 -172.8(3) . . . 2_667
O3 Mo1 O2 Mo2 60.7(4) . . . 2_667
O1 Mo1 O2 Mo2 99.3(3) . . . 2_667
O5 Mo1 O2 Mo2 18.0(2) . . . 2_667
O6 Mo1 O2 Mo2 -175.6(2) . . . .
O4 Mo1 O2 Mo2 76.6(3) . . . .
O3 Mo1 O2 Mo2 -49.9(4) . . . .
O1 Mo1 O2 Mo2 -11.3(2) . . . .
O5 Mo1 O2 Mo2 -92.7(3) . . . .
O8 Mo2 O2 Mo1 73.5(8) . . . .
O7 Mo2 O2 Mo1 -83.7(3) . . . .
O1 Mo2 O2 Mo1 13.2(2) . . . .
O5 Mo2 O2 Mo1 -174.2(2) 2_667 . . .
O2 Mo2 O2 Mo1 110.9(3) 2_667 . . .
O8 Mo2 O2 Mo2 -37.5(8) . . . 2_667
O7 Mo2 O2 Mo2 165.4(2) . . . 2_667
O1 Mo2 O2 Mo2 -97.7(3) . . . 2_667
O5 Mo2 O2 Mo2 74.9(2) 2_667 . . 2_667
O2 Mo2 O2 Mo2 0.0 2_667 . . 2_667
O6 Mo1 O3 Mo3 -178.1(2) . . . .
O4 Mo1 O3 Mo3 -68.9(3) . . . .
O2 Mo1 O3 Mo3 56.5(4) . . . .
O1 Mo1 O3 Mo3 18.0(2) . . . .
O5 Mo1 O3 Mo3 98.6(3) . . . .
O6 Mo1 O3 Mo3 69.6(3) . . . 2_567
O4 Mo1 O3 Mo3 178.8(2) . . . 2_567
O2 Mo1 O3 Mo3 -55.8(4) . . . 2_567
O1 Mo1 O3 Mo3 -94.3(2) . . . 2_567
O5 Mo1 O3 Mo3 -13.7(2) . . . 2_567
O10 Mo3 O3 Mo1 -65.3(7) . . . .
O9 Mo3 O3 Mo1 77.8(3) . . . .
O5 Mo3 O3 Mo1 175.9(2) 2_567 . . .
O1 Mo3 O3 Mo1 -20.5(2) . . . .
O3 Mo3 O3 Mo1 -110.2(3) 2_567 . . .
O10 Mo3 O3 Mo3 44.9(7) . . . 2_567
O9 Mo3 O3 Mo3 -172.0(2) . . . 2_567
O5 Mo3 O3 Mo3 -73.9(2) 2_567 . . 2_567
O1 Mo3 O3 Mo3 89.7(2) . . . 2_567
O3 Mo3 O3 Mo3 0.0 2_567 . . 2_567
O6 Mo1 O5 Mo3 -88.7(3) . . . 2_567
O4 Mo1 O5 Mo3 106.0(11) . . . 2_567
O3 Mo1 O5 Mo3 15.8(2) . . . 2_567
O2 Mo1 O5 Mo3 167.3(3) . . . 2_567
O1 Mo1 O5 Mo3 91.6(3) . . . 2_567
O6 Mo1 O5 Mo2 84.9(3) . . . 2_667
O4 Mo1 O5 Mo2 -80.4(12) . . . 2_667
O3 Mo1 O5 Mo2 -170.6(3) . . . 2_667
O2 Mo1 O5 Mo2 -19.1(2) . . . 2_667
O1 Mo1 O5 Mo2 -94.8(2) . . . 2_667
O8 Mo2 O7 Zn1 -29.3(13) . . . .
O1 Mo2 O7 Zn1 68.9(13) . . . .
O5 Mo2 O7 Zn1 -130.6(13) 2_667 . . .
O2 Mo2 O7 Zn1 -166.2(9) 2_667 . . .
O2 Mo2 O7 Zn1 143.3(13) . . . .
O7 Zn1 O7 Mo2 128(100) 2_666 . . .
O11 Zn1 O7 Mo2 -78.6(13) . . . .
O11 Zn1 O7 Mo2 101.4(13) 2_666 . . .
N2 Zn1 O7 Mo2 -169.6(13) 2_666 . . .
N2 Zn1 O7 Mo2 10.4(13) . . . .
N1 N2 C1 C2 2.1(11) . . . .
Zn1 N2 C1 C2 -172.8(7) . . . .
N2 C1 C2 C3 -1.9(12) . . . .
C1 C2 C3 N1 0.8(10) . . . .
C1 C2 C3 C6 178.3(9) . . . .
N2 N1 C3 C2 0.4(10) . . . .
N2 N1 C3 C6 -177.3(7) . . . .
C8 N3 C4 C5 0.6(13) . . . .
N3 C4 C5 C6 -0.3(14) . . . .
C4 C5 C6 C7 -1.4(13) . . . .
C4 C5 C6 C3 179.8(8) . . . .
C2 C3 C6 C5 176.6(10) . . . .
N1 C3 C6 C5 -6.2(14) . . . .
C2 C3 C6 C7 -2.1(15) . . . .
N1 C3 C6 C7 175.0(8) . . . .
C5 C6 C7 C8 2.7(14) . . . .
C3 C6 C7 C8 -178.5(9) . . . .
C4 N3 C8 C7 0.7(15) . . . .
C6 C7 C8 N3 -2.4(16) . . . .
